data_4342395
loop_
_publ_author_name
'Alvarez, M. Angeles'
'Garc\'ia, M Esther'
'Lozano, Raquel'
'Ramos, Alberto'
'Ruiz, Miguel A.'

_publ_section_title
;
 Tetranuclear Phosphide- and Phosphinidene-Bridged Derivatives of the
 Diphosphenyl Complex [Mo2Cp2(\m-PCy2)(\m-\k(2):\k(2)-P2Me)(CO)2].
;
_journal_issue 5
_journal_name_full 'Inorganic chemistry'
_journal_page_first 2455
_journal_paper_doi 10.1021/ic503076x
_journal_volume 54
_journal_year 2015
_chemical_absolute_configuration unk
_chemical_formula_moiety 'C35 H35 Mo2 O12 P3 W2'
_chemical_formula_sum 'C35 H35 Mo2 O12 P3 W2'
_chemical_formula_weight 1300.12
_chemical_name_systematic
;
 ?
;
_space_group_IT_number 4
_symmetry_cell_setting monoclinic
_symmetry_Int_Tables_number 4
_symmetry_space_group_name_Hall 'P 2yb'
_symmetry_space_group_name_H-M 'P 1 21 1'
_atom_sites_solution_hydrogens geom
_atom_sites_solution_primary direct
_atom_sites_solution_secondary difmap
_audit_conform_dict_location ftp://ftp.iucr.org/pub/cif_core.dic
_audit_conform_dict_name cif_core.dic
_audit_conform_dict_version 2.4.3
_audit_creation_method 'WinGX routine CIF_UPDATE'
_cell_angle_alpha 90
_cell_angle_beta 107.248(3)
_cell_angle_gamma 90
_cell_formula_units_Z 2
_cell_length_a 9.7933(4)
_cell_length_b 16.7512(5)
_cell_length_c 12.9168(4)
_cell_measurement_reflns_used 4396
_cell_measurement_temperature 123.00(10)
_cell_measurement_theta_max 69.2328
_cell_measurement_theta_min 4.4476
_cell_measurement_wavelength 1.54184
_cell_volume 2023.70(12)
_computing_cell_refinement
;
CrysAlis RED, Oxford Diffraction Ltd.,
Version 1.171.31.7 (release 18-10-2006 CrysAlis171 .NET)
(compiled Oct 18 2006,16:28:17)
;
_computing_data_collection
;
CrysAlis CCD, Oxford Diffraction Ltd.,
Version 1.171.31.7 (release 18-10-2006 CrysAlis171 .NET)
(compiled Oct 18 2006,16:28:17)
;
_computing_data_reduction
;
CrysAlis RED, Oxford Diffraction Ltd.,
Version 1.171.31.7 (release 18-10-2006 CrysAlis171 .NET)
(compiled Oct 18 2006,16:28:17)
;
_computing_molecular_graphics 'Ortep-3 for Windows (Farrugia, 1997)'
_computing_publication_material 'WinGX publication routines (Farrugia, 1999)'
_computing_structure_refinement 'SHELXL-97 (Sheldrick, 2008)'
_computing_structure_solution 'SHELXS-97 (Sheldrick, 2008)'
_diffrn_ambient_temperature 123.00(10)
_diffrn_measured_fraction_theta_full 0.986
_diffrn_measured_fraction_theta_max 0.967
_diffrn_measurement_device_type 'ONYX CCD'
_diffrn_measurement_method CCD
_diffrn_radiation_monochromator graphite
_diffrn_radiation_probe x-ray
_diffrn_radiation_source 'Nova (Cu) X-ray Source'
_diffrn_radiation_type CuK\a
_diffrn_radiation_wavelength 1.54184
_diffrn_reflns_av_R_equivalents 0.0501
_diffrn_reflns_av_unetI/netI 0.0736
_diffrn_reflns_Laue_measured_fraction_full 0.986
_diffrn_reflns_Laue_measured_fraction_max 0.967
_diffrn_reflns_limit_h_max 9
_diffrn_reflns_limit_h_min -11
_diffrn_reflns_limit_k_max 14
_diffrn_reflns_limit_k_min -20
_diffrn_reflns_limit_l_max 13
_diffrn_reflns_limit_l_min -15
_diffrn_reflns_number 7781
_diffrn_reflns_point_group_measured_fraction_full 0.711
_diffrn_reflns_point_group_measured_fraction_max 0.694
_diffrn_reflns_theta_full 67.684
_diffrn_reflns_theta_max 69.358
_diffrn_reflns_theta_min 4.451
_exptl_absorpt_coefficient_mu 16.826
_exptl_absorpt_correction_T_max 1.00000
_exptl_absorpt_correction_T_min 0.62642
_exptl_absorpt_correction_type multi-scan
_exptl_absorpt_process_details
;
CrysAlisPro, Agilent Technologies,
Version 1.171.35.19 (release 27-10-2011 CrysAlis171 .NET)
(compiled Oct 27 2011,15:02:11)
Empirical absorption correction using spherical harmonics,
 implemented in SCALE3 ABSPACK scaling algorithm.
;
_exptl_crystal_colour orange
_exptl_crystal_density_diffrn 2.134
_exptl_crystal_density_method 'not measured'
_exptl_crystal_description prism
_exptl_crystal_F_000 1236
_exptl_crystal_size_max 0.079
_exptl_crystal_size_mid 0.045
_exptl_crystal_size_min 0.027
_refine_diff_density_max 1.947
_refine_diff_density_min -1.508
_refine_diff_density_rms 0.243
_refine_ls_extinction_method none
_refine_ls_goodness_of_fit_ref 1.051
_refine_ls_hydrogen_treatment constr
_refine_ls_matrix_type full
_refine_ls_number_constraints 0
_refine_ls_number_parameters 488
_refine_ls_number_reflns 5270
_refine_ls_number_restraints 81
_refine_ls_restrained_S_all 1.044
_refine_ls_R_factor_all 0.056
_refine_ls_R_factor_gt 0.0529
_refine_ls_shift/su_max 0.001
_refine_ls_shift/su_mean 0
_refine_ls_structure_factor_coef Fsqd
_refine_ls_weighting_details 'w=1/[\s^2^(Fo^2^)+(0.0916P)^2^+12.1091P] where P=(Fo^2^+2Fc^2^)/3'
_refine_ls_weighting_scheme calc
_refine_ls_wR_factor_gt 0.1399
_refine_ls_wR_factor_ref 0.1441
_reflns_number_gt 5009
_reflns_number_total 5270
_reflns_threshold_expression 'I > 2\s(I)'
_cod_data_source_file ic503076x_si_001.cif
_cod_data_source_block compound6d
_cod_depositor_comments 'Adding full bibliography for 4342394--4342399.cif.'
_cod_original_sg_symbol_H-M 'P 21'
_cod_database_code 4342395

loop_
_symmetry_equiv_pos_as_xyz
'x, y, z'
'-x, y+1/2, -z'

loop_
_atom_site_label
_atom_site_type_symbol
_atom_site_fract_x
_atom_site_fract_y
_atom_site_fract_z
_atom_site_U_iso_or_equiv
_atom_site_adp_type
_atom_site_occupancy
_atom_site_calc_flag
Mo1 Mo 1.22490(14) 1.07021(9) 0.98737(11) 0.0196(3) Uani 1 d
Mo2 Mo 1.40606(14) 0.94824(9) 0.96956(11) 0.0190(3) Uani 1 d
W1 W 0.94782(8) 0.87332(5) 0.74673(6) 0.0227(2) Uani 1 d
W2 W 1.35502(8) 1.12685(5) 0.68374(6) 0.0232(2) Uani 1 d
P1 P 1.2030(4) 0.9231(3) 0.7858(3) 0.0204(9) Uani 1 d
P2 P 1.2763(5) 1.0406(3) 0.8198(4) 0.0208(9) Uani 1 d
P3 P 1.3626(5) 0.9930(3) 1.1372(3) 0.0185(9) Uani 1 d
O1 O 1.4947(17) 1.1757(9) 1.0361(12) 0.034(3) Uani 1 d
O2 O 1.2254(16) 0.7990(10) 1.0012(12) 0.036(3) Uani 1 d
O3 O 0.6295(15) 0.8118(12) 0.6983(13) 0.044(4) Uani 1 d
O4 O 0.9399(14) 0.8868(9) 0.9886(11) 0.032(3) Uani 1 d
O5 O 1.088(2) 0.6986(11) 0.7794(18) 0.056(5) Uani 1 d
O6 O 0.9136(19) 0.8414(12) 0.4980(14) 0.048(4) Uani 1 d
O7 O 0.837(2) 1.0490(11) 0.6895(14) 0.054(5) Uani 1 d
O8 O 1.424(2) 1.2480(12) 0.5208(14) 0.052(4) Uani 1 d
O9 O 1.201(2) 1.2734(11) 0.7545(15) 0.050(4) Uani 1 d
O10 O 1.067(2) 1.0774(17) 0.5067(19) 0.079(8) Uani 1 d
O11 O 1.5079(19) 0.9923(11) 0.5807(14) 0.043(4) Uani 1 d
O12 O 1.6554(16) 1.1536(9) 0.8610(11) 0.035(3) Uani 1 d
C1 C 1.398(2) 1.1342(11) 1.0172(15) 0.024(4) Uani 1 d
C2 C 1.2812(19) 0.8545(12) 0.9894(16) 0.026(4) Uani 1 d
C3 C 0.746(3) 0.8312(13) 0.7140(15) 0.036(5) Uani 1 d
C4 C 0.948(2) 0.8815(15) 0.9067(14) 0.032(5) Uani 1 d
C5 C 1.037(2) 0.7589(15) 0.7688(16) 0.035(5) Uani 1 d
C6 C 0.931(2) 0.8536(15) 0.5845(13) 0.033(5) Uani 1 d
C7 C 0.877(3) 0.9882(16) 0.7104(18) 0.038(5) Uani 1 d
C8 C 1.399(2) 1.2016(14) 0.5799(16) 0.033(5) Uani 1 d
C9 C 1.256(2) 1.2195(13) 0.7329(17) 0.031(4) Uani 1 d
C10 C 1.165(2) 1.0956(17) 0.568(2) 0.043(6) Uani 1 d
C11 C 1.456(2) 1.0357(14) 0.6207(15) 0.032(5) Uani 1 d
C12 C 1.545(2) 1.1470(13) 0.7970(17) 0.029(5) Uani 1 d
C13 C 1.284(3) 0.8797(15) 0.6859(16) 0.036(5) Uani 1 d
H13A H 1.2344 0.8996 0.6149 0.055 Uiso 1 calc
H13B H 1.2756 0.8226 0.6864 0.055 Uiso 1 calc
H13C H 1.3827 0.8945 0.7045 0.055 Uiso 1 calc
C14 C 1.129(2) 1.1615(15) 1.0779(18) 0.034(3) Uani 1 d
H14 H 1.1852 1.1809 1.1445 0.041 Uiso 1 calc
C15 C 1.037(2) 1.0947(13) 1.0618(17) 0.031(3) Uani 1 d
H15 H 1.0207 1.0617 1.1147 0.037 Uiso 1 calc
C16 C 0.976(2) 1.0884(13) 0.9488(17) 0.030(3) Uani 1 d
H16 H 0.9104 1.0496 0.9145 0.035 Uiso 1 calc
C17 C 1.028(2) 1.1484(13) 0.8952(17) 0.030(3) Uani 1 d
H17 H 1.0033 1.1554 0.8205 0.036 Uiso 1 calc
C18 C 1.122(2) 1.1952(14) 0.9715(18) 0.034(3) Uani 1 d
H18 H 1.1706 1.2397 0.9581 0.041 Uiso 1 calc
C19 C 1.5571(17) 0.8657(14) 0.9126(15) 0.027(2) Uani 1 d
H19 H 1.5193 0.8269 0.8604 0.033 Uiso 1 calc
C20 C 1.5897(18) 0.9460(13) 0.8907(16) 0.027(2) Uani 1 d
H20 H 1.5778 0.9691 0.8231 0.032 Uiso 1 calc
C21 C 1.6438(19) 0.9829(14) 0.9932(17) 0.028(3) Uani 1 d
H21 H 1.6735 1.0358 1.0049 0.034 Uiso 1 calc
C22 C 1.6453(19) 0.9267(13) 1.0745(17) 0.027(2) Uani 1 d
H22 H 1.6772 0.9362 1.1487 0.033 Uiso 1 calc
C23 C 1.5913(19) 0.8544(13) 1.0258(16) 0.028(3) Uani 1 d
H23 H 1.58 0.8077 1.0612 0.034 Uiso 1 calc
C24 C 1.515(2) 1.0423(12) 1.2384(15) 0.025(4) Uani 1 d
H24 H 1.5802 1.0592 1.1976 0.03 Uiso 1 calc
C25 C 1.4767(19) 1.1184(15) 1.2879(16) 0.031(4) Uani 1 d
H25A H 1.422 1.1052 1.337 0.037 Uiso 1 calc
H25B H 1.4183 1.1524 1.2311 0.037 Uiso 1 calc
C26 C 1.614(2) 1.1631(14) 1.3500(17) 0.033(5) Uani 1 d
H26A H 1.6653 1.1789 1.2995 0.04 Uiso 1 calc
H26B H 1.5885 1.2112 1.3817 0.04 Uiso 1 calc
C27 C 1.711(2) 1.1128(14) 1.4382(17) 0.036(5) Uani 1 d
H27A H 1.6649 1.1029 1.494 0.044 Uiso 1 calc
H27B H 1.7991 1.1415 1.471 0.044 Uiso 1 calc
C28 C 1.744(2) 1.0327(14) 1.3925(18) 0.037(5) Uani 1 d
H28A H 1.8019 1.0422 1.3441 0.044 Uiso 1 calc
H28B H 1.7991 0.9991 1.4514 0.044 Uiso 1 calc
C29 C 1.606(2) 0.9899(13) 1.3307(17) 0.031(4) Uani 1 d
H29A H 1.5518 0.9772 1.3803 0.037 Uiso 1 calc
H29B H 1.6293 0.9402 1.3011 0.037 Uiso 1 calc
C30 C 1.270(2) 0.9260(14) 1.2097(16) 0.031(4) Uani 1 d
H30 H 1.1813 0.9096 1.1552 0.037 Uiso 1 calc
C31 C 1.348(2) 0.8465(12) 1.2567(17) 0.028(4) Uani 1 d
H31A H 1.3819 0.8202 1.202 0.034 Uiso 1 calc
H31B H 1.4305 0.8584 1.3183 0.034 Uiso 1 calc
C32 C 1.250(3) 0.7931(15) 1.291(2) 0.038(5) Uani 1 d
H32A H 1.3012 0.7452 1.3225 0.046 Uiso 1 calc
H32B H 1.1732 0.7772 1.2274 0.046 Uiso 1 calc
C33 C 1.183(3) 0.8313(14) 1.3742(18) 0.040(6) Uani 1 d
H33A H 1.1091 0.7963 1.3845 0.048 Uiso 1 calc
H33B H 1.2562 0.8368 1.4434 0.048 Uiso 1 calc
C34 C 1.119(3) 0.9129(16) 1.3368(19) 0.040(5) Uani 1 d
H34A H 1.0935 0.9387 1.3958 0.048 Uiso 1 calc
H34B H 1.0318 0.9061 1.2773 0.048 Uiso 1 calc
C35 C 1.223(2) 0.9668(13) 1.2998(14) 0.025(4) Uani 1 d
H35A H 1.1766 1.0172 1.2734 0.03 Uiso 1 calc
H35B H 1.3062 0.978 1.3609 0.03 Uiso 1 calc

loop_
_atom_site_aniso_label
_atom_site_aniso_U_11
_atom_site_aniso_U_22
_atom_site_aniso_U_33
_atom_site_aniso_U_23
_atom_site_aniso_U_13
_atom_site_aniso_U_12
Mo1 0.0198(6) 0.0189(7) 0.0221(6) -0.0010(5) 0.0092(5) 0.0025(6)
Mo2 0.0197(6) 0.0185(7) 0.0208(6) 0.0006(5) 0.0091(5) 0.0017(6)
W1 0.0228(4) 0.0232(4) 0.0248(4) -0.0017(3) 0.0111(3) -0.0038(4)
W2 0.0241(4) 0.0240(5) 0.0219(4) 0.0025(3) 0.0074(3) -0.0033(4)
P1 0.019(2) 0.021(2) 0.024(2) -0.0010(18) 0.0102(16) -0.0018(18)
P2 0.023(2) 0.017(2) 0.024(2) -0.0017(18) 0.0092(17) 0.0018(18)
P3 0.019(2) 0.018(2) 0.020(2) 0.0016(17) 0.0071(16) 0.0000(17)
O1 0.043(8) 0.019(7) 0.042(8) -0.005(6) 0.016(7) -0.001(7)
O2 0.035(8) 0.031(9) 0.038(8) 0.006(7) 0.006(6) -0.015(7)
O3 0.019(7) 0.067(12) 0.053(9) -0.014(9) 0.019(6) -0.021(8)
O4 0.032(7) 0.035(9) 0.033(7) 0.008(6) 0.017(6) 0.010(6)
O5 0.078(13) 0.026(10) 0.083(13) 0.000(9) 0.051(11) 0.010(10)
O6 0.053(10) 0.055(11) 0.045(10) 0.001(8) 0.026(8) -0.005(8)
O7 0.081(13) 0.023(10) 0.042(9) -0.003(7) -0.007(8) 0.015(9)
O8 0.065(11) 0.044(10) 0.049(10) 0.019(9) 0.018(8) -0.011(9)
O9 0.064(11) 0.034(10) 0.048(9) 0.004(8) 0.009(8) 0.012(9)
O10 0.036(10) 0.093(18) 0.082(14) -0.043(14) -0.023(10) 0.002(11)
O11 0.053(10) 0.038(9) 0.047(9) 0.005(8) 0.028(8) 0.010(8)
O12 0.035(8) 0.027(8) 0.034(7) -0.006(6) -0.003(6) -0.015(6)
C1 0.035(10) 0.010(9) 0.035(9) 0.006(8) 0.020(8) 0.003(9)
C2 0.022(8) 0.026(11) 0.035(10) -0.001(8) 0.016(7) -0.007(8)
C3 0.069(17) 0.020(10) 0.019(8) 0.008(8) 0.015(9) -0.004(11)
C4 0.040(10) 0.041(13) 0.020(9) -0.008(9) 0.016(8) -0.014(10)
C5 0.045(12) 0.034(13) 0.028(10) 0.002(9) 0.013(9) -0.003(11)
C6 0.038(10) 0.057(16) 0.008(8) -0.003(8) 0.014(7) -0.014(10)
C7 0.043(12) 0.042(15) 0.030(10) -0.009(10) 0.014(9) 0.001(11)
C8 0.031(10) 0.032(12) 0.031(10) 0.002(9) -0.001(8) -0.013(9)
C9 0.039(11) 0.022(11) 0.032(10) 0.002(8) 0.008(8) 0.007(9)
C10 0.020(10) 0.063(17) 0.052(13) -0.018(12) 0.020(10) -0.012(10)
C11 0.042(11) 0.035(12) 0.022(9) -0.001(9) 0.014(8) 0.000(10)
C12 0.026(10) 0.027(11) 0.042(11) 0.014(9) 0.021(9) 0.005(8)
C13 0.058(13) 0.027(11) 0.026(9) -0.002(9) 0.014(9) -0.004(11)
C14 0.029(5) 0.035(6) 0.043(6) -0.006(5) 0.017(5) 0.013(5)
C15 0.022(5) 0.036(6) 0.041(6) -0.004(5) 0.021(5) 0.014(5)
C16 0.020(5) 0.031(6) 0.041(6) 0.000(5) 0.016(5) 0.013(5)
C17 0.023(5) 0.028(6) 0.041(5) 0.002(5) 0.013(5) 0.015(5)
C18 0.028(5) 0.030(6) 0.045(6) -0.002(5) 0.014(5) 0.011(5)
C19 0.015(5) 0.034(6) 0.038(5) 0.004(5) 0.017(4) 0.008(5)
C20 0.012(5) 0.035(6) 0.038(5) 0.004(5) 0.017(4) 0.007(5)
C21 0.013(5) 0.033(6) 0.040(5) 0.006(5) 0.011(4) 0.008(5)
C22 0.015(5) 0.031(6) 0.039(5) 0.006(5) 0.014(4) 0.010(5)
C23 0.017(5) 0.032(6) 0.038(5) 0.007(5) 0.013(5) 0.010(5)
C24 0.024(9) 0.029(11) 0.032(9) -0.001(8) 0.024(7) -0.002(8)
C25 0.020(8) 0.035(12) 0.035(10) -0.001(10) 0.005(7) 0.001(9)
C26 0.039(11) 0.028(11) 0.033(10) -0.001(9) 0.011(9) -0.005(9)
C27 0.039(11) 0.031(13) 0.035(10) -0.002(9) 0.005(8) -0.008(10)
C28 0.039(12) 0.029(12) 0.034(11) -0.005(9) -0.003(9) 0.005(10)
C29 0.038(11) 0.022(10) 0.032(10) 0.001(8) 0.011(9) 0.000(9)
C30 0.030(9) 0.034(12) 0.029(9) -0.002(9) 0.011(8) 0.002(9)
C31 0.021(9) 0.027(11) 0.045(11) 0.008(9) 0.025(8) 0.005(8)
C32 0.039(12) 0.037(13) 0.044(12) 0.010(10) 0.020(10) 0.002(10)
C33 0.065(16) 0.025(11) 0.036(11) -0.006(9) 0.025(11) -0.021(11)
C34 0.042(12) 0.048(14) 0.039(11) -0.001(11) 0.026(10) -0.003(11)
C35 0.029(10) 0.032(11) 0.019(8) -0.004(8) 0.015(7) -0.002(8)

loop_
_atom_type_symbol
_atom_type_description
_atom_type_scat_dispersion_real
_atom_type_scat_dispersion_imag
_atom_type_scat_source
C C 0.0181 0.0091 'International Tables Vol C Tables 4.2.6.8 and 6.1.1.4'
H H 0 0 'International Tables Vol C Tables 4.2.6.8 and 6.1.1.4'
Mo Mo -0.0483 2.7339 'International Tables Vol C Tables 4.2.6.8 and 6.1.1.4'
O O 0.0492 0.0322 'International Tables Vol C Tables 4.2.6.8 and 6.1.1.4'
P P 0.2955 0.4335 'International Tables Vol C Tables 4.2.6.8 and 6.1.1.4'
W W -5.4734 5.5774 'International Tables Vol C Tables 4.2.6.8 and 6.1.1.4'

loop_
_geom_angle_atom_site_label_1
_geom_angle_atom_site_label_2
_geom_angle_atom_site_label_3
_geom_angle
C1 Mo1 C14 89.8(8)
C1 Mo1 C18 81.5(8)
C14 Mo1 C18 37.2(8)
C1 Mo1 C17 109.3(8)
C14 Mo1 C17 59.1(8)
C18 Mo1 C17 34.4(8)
C1 Mo1 C15 124.4(8)
C14 Mo1 C15 35.5(8)
C18 Mo1 C15 60.1(8)
C17 Mo1 C15 59.0(7)
C1 Mo1 C16 139.2(8)
C14 Mo1 C16 57.9(8)
C18 Mo1 C16 57.7(8)
C17 Mo1 C16 34.6(8)
C15 Mo1 C16 34.8(7)
C1 Mo1 P3 83.5(6)
C14 Mo1 P3 99.6(6)
C18 Mo1 P3 133.8(6)
C17 Mo1 P3 153.8(5)
C15 Mo1 P3 94.9(5)
C16 Mo1 P3 122.8(5)
C1 Mo1 P2 83.6(5)
C14 Mo1 P2 145.2(6)
C18 Mo1 P2 108.0(6)
C17 Mo1 P2 91.0(5)
C15 Mo1 P2 143.1(5)
C16 Mo1 P2 108.3(5)
P3 Mo1 P2 113.45(16)
C1 Mo1 Mo2 83.1(5)
C14 Mo1 Mo2 155.3(6)
C18 Mo1 Mo2 160.0(6)
C17 Mo1 Mo2 145.5(5)
C15 Mo1 Mo2 139.8(6)
C16 Mo1 Mo2 136.7(5)
P3 Mo1 Mo2 56.18(11)
P2 Mo1 Mo2 57.53(12)
C2 Mo2 C19 92.5(8)
C2 Mo2 C20 127.7(8)
C19 Mo2 C20 36.1(8)
C2 Mo2 C21 141.6(8)
C19 Mo2 C21 58.6(8)
C20 Mo2 C21 35.4(8)
C2 Mo2 C23 83.3(8)
C19 Mo2 C23 35.4(7)
C20 Mo2 C23 59.7(7)
C21 Mo2 C23 58.4(7)
C2 Mo2 C22 109.7(8)
C19 Mo2 C22 57.9(7)
C20 Mo2 C22 58.8(7)
C21 Mo2 C22 34.9(7)
C23 Mo2 C22 34.4(8)
C2 Mo2 P3 81.8(5)
C19 Mo2 P3 139.9(5)
C20 Mo2 P3 139.2(5)
C21 Mo2 P3 103.7(5)
C23 Mo2 P3 104.6(5)
C22 Mo2 P3 86.7(5)
C2 Mo2 P2 112.6(6)
C19 Mo2 P2 110.6(5)
C20 Mo2 P2 87.3(5)
C21 Mo2 P2 101.8(5)
C23 Mo2 P2 145.1(5)
C22 Mo2 P2 136.6(5)
P3 Mo2 P2 108.21(15)
C2 Mo2 P1 70.9(6)
C19 Mo2 P1 90.0(5)
C20 Mo2 P1 94.5(5)
C21 Mo2 P1 127.9(5)
C23 Mo2 P1 118.6(5)
C22 Mo2 P1 147.8(5)
P3 Mo2 P1 124.27(15)
P2 Mo2 P1 48.00(15)
C2 Mo2 Mo1 97.7(5)
C19 Mo2 Mo1 164.2(5)
C20 Mo2 Mo1 130.6(5)
C21 Mo2 Mo1 116.5(6)
C23 Mo2 Mo1 158.0(5)
C22 Mo2 Mo1 128.2(5)
P3 Mo2 Mo1 54.15(11)
P2 Mo2 Mo1 54.30(11)
P1 Mo2 Mo1 82.06(11)
C3 W1 C7 92.1(9)
C3 W1 C4 86.6(8)
C7 W1 C4 93.8(9)
C3 W1 C6 87.4(8)
C7 W1 C6 89.9(9)
C4 W1 C6 173.1(9)
C3 W1 C5 93.0(9)
C7 W1 C5 171.9(9)
C4 W1 C5 92.8(9)
C6 W1 C5 84.1(9)
C3 W1 P1 178.6(7)
C7 W1 P1 89.1(7)
C4 W1 P1 94.2(6)
C6 W1 P1 91.8(5)
C5 W1 P1 85.8(6)
C8 W2 C12 92.6(8)
C8 W2 C9 87.0(9)
C12 W2 C9 93.8(9)
C8 W2 C10 90.1(9)
C12 W2 C10 175.0(10)
C9 W2 C10 90.5(9)
C8 W2 C11 88.6(9)
C12 W2 C11 87.9(8)
C9 W2 C11 175.3(8)
C10 W2 C11 87.9(9)
C8 W2 P2 173.7(7)
C12 W2 P2 89.8(5)
C9 W2 P2 87.1(6)
C10 W2 P2 87.9(7)
C11 W2 P2 97.3(6)
C13 P1 P2 108.9(8)
C13 P1 W1 109.4(8)
P2 P1 W1 127.2(2)
C13 P1 Mo2 109.1(7)
P2 P1 Mo2 62.72(17)
W1 P1 Mo2 131.73(17)
P1 P2 Mo1 103.4(2)
P1 P2 Mo2 69.28(18)
Mo1 P2 Mo2 68.17(12)
P1 P2 W2 122.6(2)
Mo1 P2 W2 133.1(2)
Mo2 P2 W2 133.61(19)
C30 P3 C24 109.0(9)
C30 P3 Mo1 119.5(7)
C24 P3 Mo1 118.2(7)
C30 P3 Mo2 119.9(7)
C24 P3 Mo2 116.3(5)
Mo1 P3 Mo2 69.67(12)
O1 C1 Mo1 175.5(16)
O2 C2 Mo2 173.0(17)
O3 C3 W1 176(2)
O4 C4 W1 176.1(19)
O5 C5 W1 178(2)
O6 C6 W1 175.4(18)
O7 C7 W1 179(2)
O8 C8 W2 178(2)
O9 C9 W2 175.8(19)
O10 C10 W2 178(2)
O11 C11 W2 174.0(18)
O12 C12 W2 175.7(18)
P1 C13 H13A 109.5
P1 C13 H13B 109.5
H13A C13 H13B 109.5
P1 C13 H13C 109.5
H13A C13 H13C 109.5
H13B C13 H13C 109.5
C15 C14 C18 108(2)
C15 C14 Mo1 74.6(12)
C18 C14 Mo1 72.1(11)
C15 C14 H14 125.9
C18 C14 H14 125.9
Mo1 C14 H14 119.2
C16 C15 C14 105.6(19)
C16 C15 Mo1 72.9(10)
C14 C15 Mo1 69.9(10)
C16 C15 H15 127.2
C14 C15 H15 127.2
Mo1 C15 H15 121.8
C17 C16 C15 111(2)
C17 C16 Mo1 72.2(11)
C15 C16 Mo1 72.3(10)
C17 C16 H16 124.6
C15 C16 H16 124.6
Mo1 C16 H16 122.5
C18 C17 C16 108(2)
C18 C17 Mo1 71.4(12)
C16 C17 Mo1 73.2(11)
C18 C17 H17 125.8
C16 C17 H17 125.8
Mo1 C17 H17 121.3
C17 C18 C14 107(2)
C17 C18 Mo1 74.2(12)
C14 C18 Mo1 70.6(12)
C17 C18 H18 126.5
C14 C18 H18 126.5
Mo1 C18 H18 120.4
C23 C19 C20 109.4(19)
C23 C19 Mo2 74.1(11)
C20 C19 Mo2 72.5(11)
C23 C19 H19 125.3
C20 C19 H19 125.3
Mo2 C19 H19 119.7
C21 C20 C19 105.7(17)
C21 C20 Mo2 72.9(10)
C19 C20 Mo2 71.4(9)
C21 C20 H20 127.2
C19 C20 H20 127.2
Mo2 C20 H20 120.6
C22 C21 C20 109(2)
C22 C21 Mo2 73.7(11)
C20 C21 Mo2 71.7(10)
C22 C21 H21 125.6
C20 C21 H21 125.6
Mo2 C21 H21 120.7
C23 C22 C21 109.0(18)
C23 C22 Mo2 72.2(10)
C21 C22 Mo2 71.3(11)
C23 C22 H22 125.5
C21 C22 H22 125.5
Mo2 C22 H22 122.6
C22 C23 C19 107.0(19)
C22 C23 Mo2 73.3(11)
C19 C23 Mo2 70.5(11)
C22 C23 H23 126.5
C19 C23 H23 126.5
Mo2 C23 H23 121.5
C25 C24 C29 108.1(16)
C25 C24 P3 114.7(13)
C29 C24 P3 116.9(14)
C25 C24 H24 105.3
C29 C24 H24 105.3
P3 C24 H24 105.3
C24 C25 C26 109.7(16)
C24 C25 H25A 109.7
C26 C25 H25A 109.7
C24 C25 H25B 109.7
C26 C25 H25B 109.7
H25A C25 H25B 108.2
C27 C26 C25 112.3(19)
C27 C26 H26A 109.1
C25 C26 H26A 109.1
C27 C26 H26B 109.1
C25 C26 H26B 109.1
H26A C26 H26B 107.9
C26 C27 C28 110.8(17)
C26 C27 H27A 109.5
C28 C27 H27A 109.5
C26 C27 H27B 109.5
C28 C27 H27B 109.5
H27A C27 H27B 108.1
C29 C28 C27 110.5(18)
C29 C28 H28A 109.5
C27 C28 H28A 109.5
C29 C28 H28B 109.5
C27 C28 H28B 109.5
H28A C28 H28B 108.1
C28 C29 C24 110.9(18)
C28 C29 H29A 109.5
C24 C29 H29A 109.5
C28 C29 H29B 109.5
C24 C29 H29B 109.5
H29A C29 H29B 108
C35 C30 C31 107.9(16)
C35 C30 P3 114.4(15)
C31 C30 P3 116.9(13)
C35 C30 H30 105.6
C31 C30 H30 105.6
P3 C30 H30 105.6
C32 C31 C30 110.0(16)
C32 C31 H31A 109.7
C30 C31 H31A 109.7
C32 C31 H31B 109.7
C30 C31 H31B 109.7
H31A C31 H31B 108.2
C31 C32 C33 114(2)
C31 C32 H32A 108.8
C33 C32 H32A 108.8
C31 C32 H32B 108.8
C33 C32 H32B 108.8
H32A C32 H32B 107.7
C34 C33 C32 111.7(18)
C34 C33 H33A 109.3
C32 C33 H33A 109.3
C34 C33 H33B 109.3
C32 C33 H33B 109.3
H33A C33 H33B 107.9
C33 C34 C35 112.0(19)
C33 C34 H34A 109.2
C35 C34 H34A 109.2
C33 C34 H34B 109.2
C35 C34 H34B 109.2
H34A C34 H34B 107.9
C30 C35 C34 110.4(18)
C30 C35 H35A 109.6
C34 C35 H35A 109.6
C30 C35 H35B 109.6
C34 C35 H35B 109.6
H35A C35 H35B 108.1

loop_
_geom_bond_atom_site_label_1
_geom_bond_atom_site_label_2
_geom_bond_distance
Mo1 C1 1.95(2)
Mo1 C14 2.29(2)
Mo1 C18 2.31(2)
Mo1 C17 2.343(19)
Mo1 C15 2.348(17)
Mo1 C16 2.356(18)
Mo1 P3 2.386(5)
Mo1 P2 2.414(4)
Mo1 Mo2 2.760(2)
Mo2 C2 2.053(19)
Mo2 C19 2.300(18)
Mo2 C20 2.315(16)
Mo2 C21 2.330(19)
Mo2 C23 2.347(19)
Mo2 C22 2.361(18)
Mo2 P3 2.445(4)
Mo2 P2 2.508(5)
Mo2 P1 2.640(5)
W1 C3 2.02(3)
W1 C7 2.05(3)
W1 C4 2.072(17)
W1 C6 2.079(16)
W1 C5 2.09(3)
W1 P1 2.539(4)
W2 C8 1.97(2)
W2 C12 2.02(2)
W2 C9 2.03(2)
W2 C10 2.08(2)
W2 C11 2.11(2)
W2 P2 2.564(5)
P1 C13 1.85(2)
P1 P2 2.097(7)
P3 C30 1.86(2)
P3 C24 1.86(2)
O1 C1 1.14(2)
O2 C2 1.11(2)
O3 C3 1.14(3)
O4 C4 1.09(2)
O5 C5 1.12(3)
O6 C6 1.10(2)
O7 C7 1.10(3)
O8 C8 1.17(3)
O9 C9 1.13(3)
O10 C10 1.09(3)
O11 C11 1.10(3)
O12 C12 1.16(3)
C13 H13A 0.96
C13 H13B 0.96
C13 H13C 0.96
C14 C15 1.41(3)
C14 C18 1.47(3)
C14 H14 0.93
C15 C16 1.41(3)
C15 H15 0.93
C16 C17 1.40(3)
C16 H16 0.93
C17 C18 1.37(3)
C17 H17 0.93
C18 H18 0.93
C19 C23 1.41(3)
C19 C20 1.43(3)
C19 H19 0.93
C20 C21 1.41(3)
C20 H20 0.93
C21 C22 1.41(3)
C21 H21 0.93
C22 C23 1.39(3)
C22 H22 0.93
C23 H23 0.93
C24 C25 1.52(3)
C24 C29 1.53(3)
C24 H24 0.98
C25 C26 1.54(3)
C25 H25A 0.97
C25 H25B 0.97
C26 C27 1.50(3)
C26 H26A 0.97
C26 H26B 0.97
C27 C28 1.54(3)
C27 H27A 0.97
C27 H27B 0.97
C28 C29 1.53(3)
C28 H28A 0.97
C28 H28B 0.97
C29 H29A 0.97
C29 H29B 0.97
C30 C35 1.53(2)
C30 C31 1.57(3)
C30 H30 0.98
C31 C32 1.48(3)
C31 H31A 0.97
C31 H31B 0.97
C32 C33 1.55(3)
C32 H32A 0.97
C32 H32B 0.97
C33 C34 1.52(4)
C33 H33A 0.97
C33 H33B 0.97
C34 C35 1.54(3)
C34 H34A 0.97
C34 H34B 0.97
C35 H35A 0.97
C35 H35B 0.97
